data_7236359
loop_
_publ_author_name
'Nandi, Shyamapada'
'Haldar, Sattwick'
'Chakraborty, Debanjan'
'Vaidhyanathan, Ramanathan'

_publ_section_title
;
 Strategically designed azolyl-carboxylate MOFs for potential humid CO2
 capture
;
_journal_issue 2
_journal_name_full 'Journal of Materials Chemistry A'
_journal_page_first 535
_journal_paper_doi 10.1039/C6TA07145G
_journal_volume 5
_journal_year 2017
_chemical_formula_moiety 'C12 H10 Mn N2 O4'
_chemical_formula_sum 'C12 H10 Mn N2 O4'
_chemical_formula_weight 301.16
_chemical_name_common 'Mnganese acetato 4-(1H-Imidazol-1-yl) benzoate'
_chemical_name_systematic
; 
 'Mnganese acetato 4-(1H-Imidazol-1-yl) benzoate' 
;
_space_group_IT_number 142
_space_group_name_Hall '-I 4bd 2c'
_space_group_name_H-M_alt 'I 41/a c d :2'
_symmetry_cell_setting tetragonal
_symmetry_space_group_name_H-M 'I 41/a c d :2'
_atom_sites_solution_hydrogens geom
_atom_sites_solution_primary direct
_atom_sites_solution_secondary difmap
_audit_creation_method SHELXL-97
_audit_update_record
;
2016-08-16 deposited with the CCDC.
2016-09-23 downloaded from the CCDC.
;
_cell_angle_alpha 90.00
_cell_angle_beta 90.00
_cell_angle_gamma 90.00
_cell_formula_units_Z 32
_cell_length_a 22.889(3)
_cell_length_b 22.889(3)
_cell_length_c 24.907(3)
_cell_measurement_reflns_used 3095
_cell_measurement_temperature 173(2)
_cell_measurement_theta_max 70.07
_cell_measurement_theta_min 3.86
_cell_volume 13049(3)
_computing_cell_refinement 'SHELXTL Suite'
_computing_data_collection 'Bruker APEXII'
_computing_data_reduction 'Bruker SAINT'
_computing_molecular_graphics 'Diamond 3.0'
_computing_structure_refinement 'SHELXL-97 (Sheldrick, 2008)'
_computing_structure_solution 'SHELXS-97 (Sheldrick, 2008)'
_diffrn_ambient_temperature 173(2)
_diffrn_measured_fraction_theta_full 0.995
_diffrn_measured_fraction_theta_max 0.995
_diffrn_measurement_device_type 'micro focus'
_diffrn_measurement_method APEXII
_diffrn_radiation_monochromator graphite
_diffrn_radiation_source 'fine-focus sealed tube'
_diffrn_radiation_type CuK\a
_diffrn_radiation_wavelength 1.54178
_diffrn_reflns_av_R_equivalents 0.1959
_diffrn_reflns_av_sigmaI/netI 0.1346
_diffrn_reflns_limit_h_max 27
_diffrn_reflns_limit_h_min -15
_diffrn_reflns_limit_k_max 26
_diffrn_reflns_limit_k_min -24
_diffrn_reflns_limit_l_max 29
_diffrn_reflns_limit_l_min -24
_diffrn_reflns_number 26033
_diffrn_reflns_theta_full 70.07
_diffrn_reflns_theta_max 70.07
_diffrn_reflns_theta_min 3.86
_exptl_absorpt_coefficient_mu 6.682
_exptl_absorpt_correction_T_max 0.135
_exptl_absorpt_correction_T_min 0.077
_exptl_absorpt_correction_type multi-scan
_exptl_absorpt_process_details SADABS,2008
_exptl_crystal_colour colourless
_exptl_crystal_density_diffrn 1.226
_exptl_crystal_density_method 'not measured'
_exptl_crystal_description 'needle shaped'
_exptl_crystal_F_000 4896
_exptl_crystal_size_max 0.6
_exptl_crystal_size_mid 0.4
_exptl_crystal_size_min 0.3
_refine_diff_density_max 0.850
_refine_diff_density_min -0.459
_refine_diff_density_rms 0.098
_refine_ls_extinction_method none
_refine_ls_goodness_of_fit_ref 0.955
_refine_ls_hydrogen_treatment mixed
_refine_ls_matrix_type full
_refine_ls_number_parameters 175
_refine_ls_number_reflns 3095
_refine_ls_number_restraints 2
_refine_ls_restrained_S_all 0.955
_refine_ls_R_factor_all 0.1976
_refine_ls_R_factor_gt 0.1016
_refine_ls_shift/su_max 0.000
_refine_ls_shift/su_mean 0.000
_refine_ls_structure_factor_coef Fsqd
_refine_ls_weighting_details 'calc w=1/[\s^2^(Fo^2^)+(0.1283P)^2^+0.0000P] where P=(Fo^2^+2Fc^2^)/3'
_refine_ls_weighting_scheme calc
_refine_ls_wR_factor_gt 0.2334
_refine_ls_wR_factor_ref 0.2792
_reflns_number_gt 1330
_reflns_number_total 3095
_reflns_threshold_expression >2sigma(I)
_cod_data_source_file c6ta07145g2.cif
_cod_data_source_block squeezed
_cod_depositor_comments
;
The following automatic conversions were performed:

data item '_symmetry_cell_setting' value 'Tetragonal' was changed to
'tetragonal' in accordance with the
/home/saulius/struct/COD-crude-data/automatic-downloads/DataCite-retrospective/RSC/depositions/lib/dictionaries/cif_core.dic
dictionary named 'cif_core.dic' version 2.4.2 last updated on
2011-04-26.

Automatic conversion script
Id: cif_fix_values 6909 2019-04-08 15:41:33Z antanas 
;
_cod_original_sg_symbol_H-M I4(1)/acd
_cod_database_code 7236359

loop_
_symmetry_equiv_pos_as_xyz
'x, y, z'
'-x+1/2, -y, z+1/2'
'-y+1/4, x+3/4, z+1/4'
'y+1/4, -x+1/4, z+3/4'
'-x+1/2, y, -z'
'x, -y, -z+1/2'
'y+1/4, x+3/4, -z+3/4'
'-y+1/4, -x+1/4, -z+1/4'
'x+1/2, y+1/2, z+1/2'
'-x+1, -y+1/2, z+1'
'-y+3/4, x+5/4, z+3/4'
'y+3/4, -x+3/4, z+5/4'
'-x+1, y+1/2, -z+1/2'
'x+1/2, -y+1/2, -z+1'
'y+3/4, x+5/4, -z+5/4'
'-y+3/4, -x+3/4, -z+3/4'
'-x, -y, -z'
'x-1/2, y, -z-1/2'
'y-1/4, -x-3/4, -z-1/4'
'-y-1/4, x-1/4, -z-3/4'
'x-1/2, -y, z'
'-x, y, z-1/2'
'-y-1/4, -x-3/4, z-3/4'
'y-1/4, x-1/4, z-1/4'
'-x+1/2, -y+1/2, -z+1/2'
'x, y+1/2, -z'
'y+1/4, -x-1/4, -z+1/4'
'-y+1/4, x+1/4, -z-1/4'
'x, -y+1/2, z+1/2'
'-x+1/2, y+1/2, z'
'-y+1/4, -x-1/4, z-1/4'
'y+1/4, x+1/4, z+1/4'

loop_
_atom_site_label
_atom_site_type_symbol
_atom_site_fract_x
_atom_site_fract_y
_atom_site_fract_z
_atom_site_U_iso_or_equiv
_atom_site_adp_type
_atom_site_occupancy
_atom_site_symmetry_multiplicity
_atom_site_calc_flag
_atom_site_refinement_flags
Mn01 Mn 0.71952(6) 0.46952(6) 0.3750 0.0598(6) Uani 1 2 d S
Mn02 Mn 0.7500 0.56424(8) 0.5000 0.0594(6) Uani 1 2 d S
O3 O 0.7255(3) 0.4755(2) 0.4623(2) 0.0704(18) Uani 1 1 d .
O2 O 0.7427(3) 0.6144(3) 0.4291(3) 0.091(2) Uani 1 1 d .
O1 O 0.6982(3) 0.5591(3) 0.3686(3) 0.084(2) Uani 1 1 d .
O4 O 0.6920(3) 0.3754(3) 0.3666(3) 0.088(2) Uani 1 1 d .
N2 N 0.6770(3) 0.9035(3) 0.2386(3) 0.073(2) Uani 1 1 d .
N1 N 0.6734(3) 0.8121(3) 0.2627(3) 0.077(2) Uani 1 1 d .
C11 C 0.7500 0.4489(4) 0.5000 0.063(3) Uani 1 2 d SD
C1 C 0.7173(4) 0.6066(4) 0.3860(4) 0.074(3) Uani 1 1 d .
C2 C 0.7045(4) 0.6603(3) 0.3531(3) 0.062(2) Uani 1 1 d .
C10 C 0.6964(4) 0.8643(4) 0.2715(4) 0.073(3) Uani 1 1 d .
H10 H 0.7241 0.8721 0.2989 0.088 Uiso 1 1 calc R
C5 C 0.6844(4) 0.7596(4) 0.2920(4) 0.081(3) Uani 1 1 d .
C4 C 0.6678(5) 0.7071(4) 0.2740(4) 0.104(4) Uani 1 1 d .
H4 H 0.6490 0.7038 0.2402 0.124 Uiso 1 1 calc R
C12 C 0.7500 0.3819(5) 0.5000 0.089(4) Uani 1 2 d SD
H12A H 0.7707 0.3677 0.5319 0.133 Uiso 0.50 1 calc PR
H12B H 0.7697 0.3677 0.4676 0.133 Uiso 0.50 1 calc PR
H12C H 0.7096 0.3677 0.5005 0.133 Uiso 0.50 1 calc PR
C3 C 0.6780(4) 0.6579(4) 0.3043(4) 0.091(3) Uani 1 1 d .
H3 H 0.6660 0.6210 0.2907 0.109 Uiso 1 1 calc R
C14 C 0.5925(4) 0.3425(4) 0.3750 0.267(16) Uani 1 2 d SD
H14A H 0.6104 0.3044 0.3680 0.400 Uiso 0.50 1 calc PR
H14B H 0.5637 0.3511 0.3470 0.400 Uiso 0.50 1 calc PR
H14C H 0.5731 0.3417 0.4101 0.400 Uiso 0.50 1 calc PR
C7 C 0.7202(5) 0.7145(5) 0.3725(5) 0.127(5) Uani 1 1 d .
H7 H 0.7382 0.7180 0.4067 0.153 Uiso 1 1 calc R
C6 C 0.7096(6) 0.7636(4) 0.3420(4) 0.140(5) Uani 1 1 d .
H6 H 0.7199 0.8009 0.3558 0.168 Uiso 1 1 calc R
C8 C 0.6382(6) 0.8182(5) 0.2198(4) 0.166(7) Uani 1 1 d .
H8 H 0.6165 0.7883 0.2025 0.199 Uiso 1 1 calc R
C9 C 0.6399(6) 0.8752(4) 0.2062(4) 0.140(5) Uani 1 1 d .
H9 H 0.6181 0.8926 0.1780 0.167 Uiso 1 1 calc R
C13 C 0.6400(4) 0.3900(4) 0.3750 0.094(5) Uani 1 2 d SD

loop_
_atom_site_aniso_label
_atom_site_aniso_U_11
_atom_site_aniso_U_22
_atom_site_aniso_U_33
_atom_site_aniso_U_23
_atom_site_aniso_U_13
_atom_site_aniso_U_12
Mn01 0.0702(9) 0.0702(9) 0.0390(13) 0.0037(7) -0.0037(7) 0.0061(10)
Mn02 0.0641(13) 0.0597(12) 0.0545(14) 0.000 -0.0163(10) 0.000
O3 0.108(5) 0.067(4) 0.036(4) 0.000(3) -0.017(3) 0.007(3)
O2 0.111(5) 0.084(5) 0.078(5) 0.044(4) -0.029(4) -0.011(4)
O1 0.125(6) 0.053(4) 0.074(5) 0.011(3) -0.017(4) 0.003(4)
O4 0.101(5) 0.072(4) 0.090(5) -0.005(3) 0.016(4) 0.002(4)
N2 0.084(5) 0.060(5) 0.077(6) 0.009(4) -0.028(4) -0.003(4)
N1 0.106(6) 0.065(5) 0.059(6) 0.011(4) -0.030(4) -0.019(4)
C11 0.115(11) 0.047(7) 0.028(8) 0.000 0.024(7) 0.000
C1 0.082(7) 0.091(8) 0.049(7) 0.024(5) -0.002(5) 0.003(6)
C2 0.072(6) 0.047(5) 0.068(7) 0.013(4) -0.022(5) 0.018(4)
C10 0.086(7) 0.077(7) 0.058(7) 0.011(5) -0.039(5) -0.004(5)
C5 0.106(8) 0.069(7) 0.066(8) 0.035(5) -0.033(6) -0.013(5)
C4 0.170(11) 0.049(6) 0.092(8) 0.017(5) -0.065(7) -0.016(6)
C12 0.124(12) 0.087(11) 0.056(10) 0.000 -0.008(8) 0.000
C3 0.155(10) 0.049(6) 0.069(7) 0.001(5) -0.048(7) -0.016(6)
C14 0.223(18) 0.223(18) 0.35(3) -0.16(2) 0.16(2) -0.16(2)
C7 0.193(13) 0.080(8) 0.109(10) 0.019(7) -0.077(9) -0.030(8)
C6 0.252(15) 0.045(6) 0.122(11) 0.028(7) -0.074(10) -0.040(7)
C8 0.299(17) 0.085(8) 0.115(10) 0.044(7) -0.147(11) -0.085(10)
C9 0.240(15) 0.063(7) 0.115(10) 0.046(7) -0.098(10) -0.050(8)
C13 0.106(8) 0.106(8) 0.072(11) -0.015(7) 0.015(7) -0.010(11)

loop_
_atom_type_symbol
_atom_type_description
_atom_type_scat_dispersion_real
_atom_type_scat_dispersion_imag
_atom_type_scat_source
C C 0.0181 0.0091 'International Tables Vol C Tables 4.2.6.8 and 6.1.1.4'
H H 0.0000 0.0000 'International Tables Vol C Tables 4.2.6.8 and 6.1.1.4'
N N 0.0311 0.0180 'International Tables Vol C Tables 4.2.6.8 and 6.1.1.4'
O O 0.0492 0.0322 'International Tables Vol C Tables 4.2.6.8 and 6.1.1.4'
Mn Mn -0.5299 2.8052 'International Tables Vol C Tables 4.2.6.8 and 6.1.1.4'

loop_
_geom_angle_atom_site_label_1
_geom_angle_atom_site_label_2
_geom_angle_atom_site_label_3
_geom_angle
_geom_angle_site_symmetry_1
_geom_angle_site_symmetry_3
O1 Mn01 O1 117.0(4) 7_545 .
O1 Mn01 O3 91.7(2) 7_545 7_545
O1 Mn01 O3 83.0(2) . 7_545
O1 Mn01 O3 83.0(2) 7_545 .
O1 Mn01 O3 91.7(2) . .
O3 Mn01 O3 169.8(3) 7_545 .
O1 Mn01 O4 93.3(2) 7_545 .
O1 Mn01 O4 148.8(3) . .
O3 Mn01 O4 89.2(2) 7_545 .
O3 Mn01 O4 99.8(2) . .
O1 Mn01 O4 148.8(3) 7_545 7_545
O1 Mn01 O4 93.3(2) . 7_545
O3 Mn01 O4 99.8(2) 7_545 7_545
O3 Mn01 O4 89.2(2) . 7_545
O4 Mn01 O4 58.3(3) . 7_545
O1 Mn01 C13 121.50(19) 7_545 .
O1 Mn01 C13 121.50(19) . .
O3 Mn01 C13 95.09(16) 7_545 .
O3 Mn01 C13 95.09(16) . .
O4 Mn01 C13 29.15(17) . .
O4 Mn01 C13 29.15(17) 7_545 .
O2 Mn02 O2 114.2(4) 5_656 .
O2 Mn02 N2 88.9(3) 5_656 23_776
O2 Mn02 N2 85.6(3) . 23_776
O2 Mn02 N2 85.6(3) 5_656 19_576
O2 Mn02 N2 88.9(3) . 19_576
N2 Mn02 N2 169.7(4) 23_776 19_576
O2 Mn02 O3 96.8(2) 5_656 5_656
O2 Mn02 O3 146.9(2) . 5_656
N2 Mn02 O3 83.7(2) 23_776 5_656
N2 Mn02 O3 105.5(3) 19_576 5_656
O2 Mn02 O3 146.9(2) 5_656 .
O2 Mn02 O3 96.8(2) . .
N2 Mn02 O3 105.5(3) 23_776 .
N2 Mn02 O3 83.7(2) 19_576 .
O3 Mn02 O3 56.6(3) 5_656 .
O2 Mn02 C11 122.92(19) 5_656 .
O2 Mn02 C11 122.92(19) . .
N2 Mn02 C11 95.1(2) 23_776 .
N2 Mn02 C11 95.1(2) 19_576 .
O3 Mn02 C11 28.29(13) 5_656 .
O3 Mn02 C11 28.29(13) . .
C11 O3 Mn01 138.2(5) . .
C11 O3 Mn02 90.8(5) . .
Mn01 O3 Mn02 118.4(2) . .
C1 O2 Mn02 133.3(6) . .
C1 O1 Mn01 137.5(7) . .
C13 O4 Mn01 89.6(7) . .
C10 N2 C9 105.3(7) . .
C10 N2 Mn02 125.0(6) . 28_656
C9 N2 Mn02 127.7(6) . 28_656
C10 N1 C8 106.1(8) . .
C10 N1 C5 127.1(8) . .
C8 N1 C5 126.8(8) . .
O3 C11 O3 121.9(10) . 5_656
O3 C11 C12 119.1(5) . .
O3 C11 C12 119.1(5) 5_656 .
O3 C11 Mn02 60.9(5) . .
O3 C11 Mn02 60.9(5) 5_656 .
C12 C11 Mn02 180.000(1) . .
O2 C1 O1 126.3(9) . .
O2 C1 C2 116.6(9) . .
O1 C1 C2 117.0(9) . .
C3 C2 C7 117.8(8) . .
C3 C2 C1 122.7(9) . .
C7 C2 C1 119.5(9) . .
N2 C10 N1 112.6(8) . .
N2 C10 H10 123.7 . .
N1 C10 H10 123.7 . .
C4 C5 C6 118.8(9) . .
C4 C5 N1 122.3(8) . .
C6 C5 N1 118.7(9) . .
C5 C4 C3 120.3(9) . .
C5 C4 H4 119.9 . .
C3 C4 H4 119.9 . .
C11 C12 H12A 109.5 . .
C11 C12 H12B 109.5 . .
H12A C12 H12B 109.5 . .
C11 C12 H12C 109.5 . .
H12A C12 H12C 109.5 . .
H12B C12 H12C 109.5 . .
C2 C3 C4 122.1(8) . .
C2 C3 H3 118.9 . .
C4 C3 H3 118.9 . .
C13 C14 H14A 109.5 . .
C13 C14 H14B 109.5 . .
H14A C14 H14B 109.5 . .
C13 C14 H14C 109.5 . .
H14A C14 H14C 109.5 . .
H14B C14 H14C 109.5 . .
C6 C7 C2 119.7(10) . .
C6 C7 H7 120.2 . .
C2 C7 H7 120.2 . .
C5 C6 C7 121.2(10) . .
C5 C6 H6 119.4 . .
C7 C6 H6 119.4 . .
N1 C8 C9 106.4(9) . .
N1 C8 H8 126.8 . .
C9 C8 H8 126.8 . .
N2 C9 C8 109.6(9) . .
N2 C9 H9 125.2 . .
C8 C9 H9 125.2 . .
O4 C13 O4 122.4(13) . 7_545
O4 C13 C14 118.8(7) . .
O4 C13 C14 118.8(7) 7_545 .
O4 C13 Mn01 61.2(7) . .
O4 C13 Mn01 61.2(7) 7_545 .
C14 C13 Mn01 180.0(5) . .

loop_
_geom_bond_atom_site_label_1
_geom_bond_atom_site_label_2
_geom_bond_distance
_geom_bond_site_symmetry_2
Mn01 O1 2.113(6) 7_545
Mn01 O1 2.113(6) .
Mn01 O3 2.183(5) 7_545
Mn01 O3 2.183(5) .
Mn01 O4 2.256(6) .
Mn01 O4 2.256(6) 7_545
Mn01 C13 2.574(14) .
Mn02 O2 2.112(6) 5_656
Mn02 O2 2.112(6) .
Mn02 N2 2.236(7) 23_776
Mn02 N2 2.236(7) 19_576
Mn02 O3 2.307(6) 5_656
Mn02 O3 2.307(6) .
Mn02 C11 2.640(10) .
O3 C11 1.251(7) .
O2 C1 1.236(10) .
O1 C1 1.251(11) .
O4 C13 1.253(8) .
N2 C10 1.294(9) .
N2 C9 1.338(10) .
N2 Mn02 2.236(7) 28_656
N1 C10 1.323(10) .
N1 C8 1.344(10) .
N1 C5 1.430(9) .
C11 O3 1.251(7) 5_656
C11 C12 1.533(9) .
C1 C2 1.505(11) .
C2 C3 1.359(10) .
C2 C7 1.379(11) .
C10 H10 0.9500 .
C5 C4 1.338(11) .
C5 C6 1.375(12) .
C4 C3 1.375(10) .
C4 H4 0.9500 .
C12 H12A 0.9800 .
C12 H12B 0.9800 .
C12 H12C 0.9800 .
C3 H3 0.9500 .
C14 C13 1.539(9) .
C14 H14A 0.9800 .
C14 H14B 0.9800 .
C14 H14C 0.9800 .
C7 C6 1.377(12) .
C7 H7 0.9500 .
C6 H6 0.9500 .
C8 C9 1.348(11) .
C8 H8 0.9500 .
C9 H9 0.9500 .
C13 O4 1.253(8) 7_545
